data_7209672
loop_
_publ_author_name
'Konar, Anita Dutt'

_publ_section_title
;
 Can a single pyridinedicarboxylic acid be ample enough to nucleate
 supramolecular double helices in enantiomeric pseudopeptides?
;
_journal_issue 13
_journal_name_full CrystEngComm
_journal_page_first 2466
_journal_paper_doi 10.1039/c3ce26912d
_journal_volume 15
_journal_year 2013
_chemical_formula_moiety '2(C29 H29 N5 O8) C4 O'
_chemical_formula_sum 'C62 H58 N10 O17'
_chemical_formula_weight 1215.18
_chemical_name_systematic
;
?
;
_space_group_IT_number 96
_symmetry_cell_setting tetragonal
_symmetry_space_group_name_Hall 'P 4nw 2abw'
_symmetry_space_group_name_H-M 'P 43 21 2'
_atom_sites_solution_hydrogens geom
_atom_sites_solution_primary direct
_atom_sites_solution_secondary difmap
_audit_creation_method SHELXL-97
_cell_angle_alpha 90.00
_cell_angle_beta 90.00
_cell_angle_gamma 90.00
_cell_formula_units_Z 4
_cell_length_a 13.5368(6)
_cell_length_b 13.5368(6)
_cell_length_c 36.4665(15)
_cell_measurement_temperature 296(2)
_cell_volume 6682.3(5)
_computing_cell_refinement 'Bruker SMART'
_computing_data_collection 'Bruker SMART'
_computing_data_reduction 'Bruker SAINT'
_computing_molecular_graphics 'Bruker SHELXTL'
_computing_publication_material 'Bruker SHELXTL'
_computing_structure_refinement 'SHELXL-97 (Sheldrick, 1997)'
_computing_structure_solution 'SHELXS-97 (Sheldrick, 1990)'
_diffrn_ambient_temperature 296(2)
_diffrn_measured_fraction_theta_full 0.995
_diffrn_measured_fraction_theta_max 0.995
_diffrn_measurement_device_type 'CCD area detector'
_diffrn_measurement_method 'phi and omega scans'
_diffrn_radiation_monochromator graphite
_diffrn_radiation_source 'fine-focus sealed tube'
_diffrn_radiation_type MoK\a
_diffrn_radiation_wavelength 0.71073
_diffrn_reflns_av_R_equivalents 0.0340
_diffrn_reflns_av_sigmaI/netI 0.0361
_diffrn_reflns_limit_h_max 15
_diffrn_reflns_limit_h_min -16
_diffrn_reflns_limit_k_max 17
_diffrn_reflns_limit_k_min -14
_diffrn_reflns_limit_l_max 46
_diffrn_reflns_limit_l_min -46
_diffrn_reflns_number 28283
_diffrn_reflns_theta_full 27.19
_diffrn_reflns_theta_max 27.19
_diffrn_reflns_theta_min 1.60
_exptl_absorpt_coefficient_mu 0.098
_exptl_absorpt_correction_T_max 0.962
_exptl_absorpt_correction_T_min 0.960
_exptl_absorpt_correction_type 'Empirical''Bruker SADABS V2.10'
_exptl_absorpt_process_details 'Bruker SADABS V2.10'
_exptl_crystal_colour Colourless
_exptl_crystal_density_diffrn 1.208
_exptl_crystal_density_method 'not measured'
_exptl_crystal_description Cube
_exptl_crystal_F_000 2776
_exptl_crystal_size_max 0.42
_exptl_crystal_size_mid 0.40
_exptl_crystal_size_min 0.40
_refine_diff_density_max 0.872
_refine_diff_density_min -0.423
_refine_diff_density_rms 0.106
_refine_ls_abs_structure_details 'Flack H D (1983), Acta Cryst. A39, 876-881'
_refine_ls_abs_structure_Flack 0.5(16)
_refine_ls_extinction_method none
_refine_ls_goodness_of_fit_ref 1.104
_refine_ls_hydrogen_treatment mixed
_refine_ls_matrix_type full
_refine_ls_number_parameters 413
_refine_ls_number_reflns 7415
_refine_ls_number_restraints 0
_refine_ls_restrained_S_all 1.104
_refine_ls_R_factor_all 0.0891
_refine_ls_R_factor_gt 0.0717
_refine_ls_shift/su_max 0.011
_refine_ls_shift/su_mean 0.000
_refine_ls_structure_factor_coef Fsqd
_refine_ls_weighting_details 'calc w=1/[\s^2^(Fo^2^)+(0.1515P)^2^+1.4528P] where P=(Fo^2^+2Fc^2^)/3'
_refine_ls_weighting_scheme calc
_refine_ls_wR_factor_gt 0.2208
_refine_ls_wR_factor_ref 0.2361
_reflns_number_gt 5753
_reflns_number_total 7415
_reflns_threshold_expression >2sigma(I)
_cod_data_source_file c3ce26912d.txt
_cod_data_source_block 894166
_cod_depositor_comments
;
The following automatic conversions were performed:

'_symmetry_cell_setting' value 'Tetragonal' changed to 'tetragonal'
according to /home/saulius/struct/CIF-dictionaries/cif_core.dic
dictionary named 'cif_core.dic' version 2.4.2 from 2011-04-26.

Automatic conversion script
Id: cif_fix_values 1891 2012-01-12 08:04:46Z andrius 
;
_cod_original_sg_symbol_H-M P4(3)2(1)2
_cod_database_code 7209672

loop_
_symmetry_equiv_pos_as_xyz
'x, y, z'
'-x, -y, z+1/2'
'-y+1/2, x+1/2, z+3/4'
'y+1/2, -x+1/2, z+1/4'
'-x+1/2, y+1/2, -z+3/4'
'x+1/2, -y+1/2, -z+1/4'
'y, x, -z'
'-y, -x, -z+1/2'

loop_
_atom_site_label
_atom_site_type_symbol
_atom_site_fract_x
_atom_site_fract_y
_atom_site_fract_z
_atom_site_U_iso_or_equiv
_atom_site_adp_type
_atom_site_occupancy
_atom_site_symmetry_multiplicity
_atom_site_calc_flag
_atom_site_refinement_flags
N4 N 0.64626(19) 0.8034(2) 0.03070(7) 0.0300(6) Uani 1 1 d .
O5 O 0.7640(2) 0.7984(2) 0.19525(6) 0.0474(7) Uani 1 1 d .
O2 O 0.92876(17) 0.85088(17) -0.04860(6) 0.0328(5) Uani 1 1 d .
N6 N 0.7452(2) 0.9079(2) -0.02156(7) 0.0353(6) Uani 1 1 d .
O3 O 0.6565(2) 0.8329(2) -0.06640(6) 0.0478(7) Uani 1 1 d .
N2 N 0.6997(2) 0.8326(2) 0.10060(7) 0.0309(6) Uani 1 1 d .
O4 O 0.58665(19) 0.72301(19) 0.12098(6) 0.0408(6) Uani 1 1 d .
N1 N 0.9227(2) 0.9669(2) -0.09374(8) 0.0333(6) Uani 1 1 d .
C9 C 0.8881(2) 0.9220(2) -0.06302(7) 0.0274(6) Uani 1 1 d .
C17 C 0.5975(2) 0.7516(3) 0.05601(8) 0.0318(7) Uani 1 1 d .
N3 N 0.8103(2) 0.7078(2) 0.14568(7) 0.0347(6) Uani 1 1 d .
C27 C 0.8632(3) 0.6143(3) 0.20109(8) 0.0346(7) Uani 1 1 d .
H5 H 0.8332 0.6597 0.2166 0.042 Uiso 1 1 calc R
C12 C 0.6764(2) 0.8460(3) -0.03354(8) 0.0358(8) Uani 1 1 d .
O7 O 0.8735(3) 0.5838(2) 0.27465(6) 0.0567(8) Uani 1 1 d .
C14 C 0.5448(3) 0.7265(3) -0.01507(9) 0.0399(8) Uani 1 1 d .
H20 H 0.5286 0.7192 -0.0397 0.048 Uiso 1 1 calc R
C22 C 0.8579(3) 0.6260(2) 0.16308(8) 0.0356(7) Uani 1 1 d .
C18 C 0.6272(2) 0.7674(2) 0.09545(8) 0.0307(7) Uani 1 1 d .
C13 C 0.6200(2) 0.7899(3) -0.00433(8) 0.0338(7) Uani 1 1 d .
C21 C 0.7674(3) 0.7858(2) 0.16239(8) 0.0327(7) Uani 1 1 d .
C10 C 0.7972(3) 0.9714(3) -0.04710(9) 0.0403(8) Uani 1 1 d .
H18 H 0.7524 0.9887 -0.0672 0.048 Uiso 1 1 calc R
C15 C 0.4944(3) 0.6744(3) 0.01177(10) 0.0443(9) Uani 1 1 d .
H21 H 0.4432 0.6320 0.0054 0.053 Uiso 1 1 calc R
C16 C 0.5211(3) 0.6861(3) 0.04811(9) 0.0372(8) Uani 1 1 d .
H22 H 0.4890 0.6515 0.0666 0.045 Uiso 1 1 calc R
C5 C 1.1620(3) 0.8612(3) -0.12445(11) 0.0491(9) Uani 1 1 d .
H12 H 1.2009 0.8053 -0.1210 0.059 Uiso 1 1 calc R
C6 C 1.0727(3) 0.8693(3) -0.10600(10) 0.0393(8) Uani 1 1 d .
H13 H 1.0523 0.8193 -0.0902 0.047 Uiso 1 1 calc R
C7 C 1.0137(2) 0.9524(2) -0.11107(8) 0.0321(7) Uani 1 1 d .
C8 C 1.0463(3) 1.0259(3) -0.13467(9) 0.0365(7) Uani 1 1 d .
H9 H 1.0072 1.0815 -0.1385 0.044 Uiso 1 1 calc R
O1 O 1.1269(2) 1.1811(2) -0.17599(8) 0.0603(8) Uani 1 1 d .
C23 C 0.9033(4) 0.5573(3) 0.14064(10) 0.0553(12) Uani 1 1 d .
H3 H 0.8994 0.5643 0.1153 0.066 Uiso 1 1 calc R
O8 O 1.2501(2) 1.0840(3) -0.19435(8) 0.0646(9) Uani 1 1 d .
C2 C 1.1688(3) 1.1032(3) -0.17560(10) 0.0437(9) Uani 1 1 d .
C28 C 0.9246(4) 0.5196(3) 0.25550(11) 0.0546(11) Uani 1 1 d .
C19 C 0.7305(3) 0.8673(3) 0.13676(8) 0.0333(7) Uani 1 1 d .
H26 H 0.7870 0.9112 0.1326 0.040 Uiso 1 1 calc R
C3 C 1.1359(3) 1.0178(3) -0.15249(9) 0.0401(8) Uani 1 1 d .
C4 C 1.1941(3) 0.9354(3) -0.14801(11) 0.0471(9) Uani 1 1 d .
H11 H 1.2537 0.9294 -0.1605 0.056 Uiso 1 1 calc R
C20 C 0.6504(3) 0.9312(3) 0.15498(10) 0.0495(10) Uani 1 1 d .
H27A H 0.6364 0.9872 0.1397 0.074 Uiso 1 1 calc R
H27B H 0.6735 0.9535 0.1785 0.074 Uiso 1 1 calc R
H27C H 0.5915 0.8928 0.1582 0.074 Uiso 1 1 calc R
O6 O 0.9755(4) 0.4565(3) 0.26898(9) 0.1028(17) Uani 1 1 d .
C26 C 0.9137(3) 0.5340(3) 0.21521(9) 0.0423(8) Uani 1 1 d .
C24 C 0.9543(5) 0.4783(4) 0.15538(12) 0.0700(15) Uani 1 1 d .
H2 H 0.9854 0.4332 0.1400 0.084 Uiso 1 1 calc R
C25 C 0.9593(4) 0.4664(3) 0.19270(12) 0.0621(13) Uani 1 1 d .
H1 H 0.9932 0.4131 0.2027 0.075 Uiso 1 1 calc R
C11 C 0.8280(4) 1.0666(3) -0.02717(12) 0.0641(14) Uani 1 1 d .
H32A H 0.7701 1.1036 -0.0206 0.096 Uiso 1 1 calc R
H32B H 0.8689 1.1057 -0.0430 0.096 Uiso 1 1 calc R
H32C H 0.8642 1.0500 -0.0054 0.096 Uiso 1 1 calc R
C29 C 0.8853(5) 0.5760(4) 0.31394(10) 0.0797(18) Uani 1 1 d .
H7A H 0.8342 0.5344 0.3238 0.120 Uiso 1 1 calc R
H7B H 0.8807 0.6404 0.3248 0.120 Uiso 1 1 calc R
H7C H 0.9487 0.5478 0.3194 0.120 Uiso 1 1 calc R
C1 C 1.2884(4) 1.1626(4) -0.21725(14) 0.0742(15) Uani 1 1 d .
H1A H 1.2364 1.1880 -0.2324 0.111 Uiso 1 1 calc R
H1B H 1.3405 1.1372 -0.2325 0.111 Uiso 1 1 calc R
H1C H 1.3138 1.2146 -0.2020 0.111 Uiso 1 1 calc R
H13A H 0.716(3) 0.861(3) 0.0846(10) 0.028(9) Uiso 1 1 d .
H15A H 0.897(4) 0.993(4) -0.1046(13) 0.057(17) Uiso 1 1 d .
H6A H 0.771(3) 0.899(3) 0.0047(11) 0.042(10) Uiso 1 1 d .
H3A H 0.816(2) 0.712(3) 0.1192(10) 0.028(8) Uiso 1 1 d .
C3S C 0.7959(8) 0.0880(8) 0.2333(3) 0.068(2) Uiso 0.50 1 d P
O3S O 0.3477(15) 0.6960(15) 0.8174(5) 0.206(7) Uiso 0.50 1 d P
C1S C 0.8889(6) 0.1111(6) 0.2500 0.105(3) Uiso 1 2 d S
C2S C 0.9594(8) 0.0610(8) 0.2323(3) 0.140(3) Uiso 1 1 d .

loop_
_atom_site_aniso_label
_atom_site_aniso_U_11
_atom_site_aniso_U_22
_atom_site_aniso_U_33
_atom_site_aniso_U_23
_atom_site_aniso_U_13
_atom_site_aniso_U_12
N4 0.0271(13) 0.0426(15) 0.0204(11) 0.0033(10) 0.0023(10) 0.0036(11)
O5 0.0668(17) 0.0567(16) 0.0188(10) -0.0009(10) 0.0020(11) 0.0159(14)
O2 0.0376(13) 0.0332(12) 0.0277(11) 0.0042(9) -0.0011(9) 0.0033(10)
N6 0.0318(14) 0.0519(17) 0.0222(12) 0.0089(12) 0.0025(11) 0.0058(13)
O3 0.0500(15) 0.078(2) 0.0152(10) 0.0011(11) -0.0042(10) 0.0156(14)
N2 0.0392(15) 0.0363(15) 0.0172(12) 0.0066(11) 0.0038(11) 0.0010(12)
O4 0.0487(14) 0.0489(15) 0.0249(11) 0.0064(10) 0.0091(10) -0.0084(12)
N1 0.0329(15) 0.0420(16) 0.0252(13) 0.0103(12) 0.0009(11) 0.0060(13)
C9 0.0317(15) 0.0309(15) 0.0195(13) 0.0024(11) -0.0005(11) -0.0009(13)
C17 0.0288(16) 0.0425(18) 0.0240(14) 0.0031(12) 0.0040(12) 0.0036(14)
N3 0.0482(17) 0.0367(15) 0.0192(12) 0.0036(11) -0.0003(11) 0.0040(13)
C27 0.0450(19) 0.0371(18) 0.0217(14) 0.0001(12) -0.0021(13) -0.0007(14)
C12 0.0319(17) 0.057(2) 0.0188(14) 0.0039(14) 0.0001(12) 0.0145(16)
O7 0.093(2) 0.0548(17) 0.0226(12) 0.0079(11) -0.0051(13) 0.0090(16)
C14 0.0353(18) 0.055(2) 0.0299(15) -0.0038(15) -0.0056(13) 0.0054(16)
C22 0.049(2) 0.0341(17) 0.0234(14) 0.0044(13) 0.0001(14) 0.0004(15)
C18 0.0300(16) 0.0364(17) 0.0258(14) 0.0049(13) 0.0045(12) 0.0039(13)
C13 0.0277(16) 0.0472(19) 0.0266(15) 0.0006(13) 0.0001(12) 0.0100(14)
C21 0.0379(17) 0.0373(17) 0.0228(14) 0.0021(12) 0.0038(13) -0.0001(14)
C10 0.0426(19) 0.053(2) 0.0252(15) 0.0149(15) 0.0081(14) 0.0151(16)
C15 0.0358(19) 0.057(2) 0.0400(18) -0.0058(16) -0.0057(15) -0.0023(17)
C16 0.0331(17) 0.046(2) 0.0329(16) 0.0039(14) -0.0010(13) -0.0012(15)
C5 0.042(2) 0.053(2) 0.053(2) 0.0065(18) 0.0090(18) 0.0119(17)
C6 0.0364(18) 0.0398(19) 0.0419(18) 0.0044(15) 0.0034(15) 0.0022(15)
C7 0.0317(17) 0.0371(17) 0.0274(15) 0.0001(12) -0.0002(12) 0.0009(14)
C8 0.0388(18) 0.0416(19) 0.0292(15) 0.0046(14) 0.0032(13) 0.0041(15)
O1 0.0522(17) 0.0597(19) 0.0690(19) 0.0271(15) 0.0134(15) 0.0039(15)
C23 0.097(4) 0.046(2) 0.0235(16) 0.0061(15) 0.0073(19) 0.016(2)
O8 0.0582(18) 0.070(2) 0.0654(18) 0.0269(16) 0.0300(15) 0.0096(16)
C2 0.0371(19) 0.057(2) 0.0368(18) 0.0124(16) 0.0007(15) 0.0026(17)
C28 0.079(3) 0.049(2) 0.0358(19) 0.0067(17) -0.012(2) 0.005(2)
C19 0.0401(18) 0.0372(18) 0.0227(13) 0.0020(12) 0.0009(13) -0.0012(14)
C3 0.0404(19) 0.048(2) 0.0317(16) 0.0046(15) 0.0039(14) -0.0022(16)
C4 0.0381(19) 0.057(2) 0.046(2) 0.0071(17) 0.0093(15) 0.0045(18)
C20 0.074(3) 0.046(2) 0.0285(16) -0.0018(15) 0.0031(17) 0.014(2)
O6 0.174(5) 0.091(3) 0.0436(18) 0.0134(17) -0.023(2) 0.064(3)
C26 0.059(2) 0.0405(19) 0.0274(16) 0.0061(14) -0.0071(16) -0.0014(17)
C24 0.112(4) 0.058(3) 0.040(2) 0.0054(19) 0.009(2) 0.031(3)
C25 0.091(4) 0.052(3) 0.043(2) 0.0133(19) -0.002(2) 0.019(3)
C11 0.107(4) 0.033(2) 0.052(2) 0.0064(17) 0.038(3) 0.010(2)
C29 0.146(6) 0.069(3) 0.0242(19) 0.0055(19) -0.012(3) 0.007(3)
C1 0.069(3) 0.088(4) 0.065(3) 0.041(3) 0.028(2) 0.009(3)

loop_
_atom_type_symbol
_atom_type_description
_atom_type_scat_dispersion_real
_atom_type_scat_dispersion_imag
_atom_type_scat_source
C C 0.0033 0.0016 'International Tables Vol C Tables 4.2.6.8 and 6.1.1.4'
H H 0.0000 0.0000 'International Tables Vol C Tables 4.2.6.8 and 6.1.1.4'
N N 0.0061 0.0033 'International Tables Vol C Tables 4.2.6.8 and 6.1.1.4'
O O 0.0106 0.0060 'International Tables Vol C Tables 4.2.6.8 and 6.1.1.4'

loop_
_geom_angle_atom_site_label_1
_geom_angle_atom_site_label_2
_geom_angle_atom_site_label_3
_geom_angle
_geom_angle_site_symmetry_1
_geom_angle_site_symmetry_3
C17 N4 C13 117.2(3) . .
C12 N6 C10 120.3(3) . .
C18 N2 C19 123.4(3) . .
C9 N1 C7 127.8(3) . .
O2 C9 N1 123.4(3) . .
O2 C9 C10 123.1(3) . .
N1 C9 C10 113.4(3) . .
N4 C17 C16 124.0(3) . .
N4 C17 C18 116.9(3) . .
C16 C17 C18 119.0(3) . .
C21 N3 C22 126.8(3) . .
C26 C27 C22 119.0(3) . .
O3 C12 N6 124.1(3) . .
O3 C12 C13 119.9(3) . .
N6 C12 C13 116.0(3) . .
C28 O7 C29 114.9(4) . .
C15 C14 C13 118.4(3) . .
C23 C22 C27 119.2(3) . .
C23 C22 N3 117.3(3) . .
C27 C22 N3 123.5(3) . .
O4 C18 N2 122.9(3) . .
O4 C18 C17 122.0(3) . .
N2 C18 C17 115.1(3) . .
N4 C13 C14 123.3(3) . .
N4 C13 C12 118.0(3) . .
C14 C13 C12 118.7(3) . .
O5 C21 N3 125.0(3) . .
O5 C21 C19 119.4(3) . .
N3 C21 C19 115.4(2) . .
N6 C10 C9 112.2(3) . .
N6 C10 C11 109.0(3) . .
C9 C10 C11 109.3(3) . .
C16 C15 C14 119.3(3) . .
C15 C16 C17 117.7(3) . .
C6 C5 C4 120.9(4) . .
C5 C6 C7 120.0(3) . .
C8 C7 C6 118.7(3) . .
C8 C7 N1 117.3(3) . .
C6 C7 N1 124.0(3) . .
C3 C8 C7 120.9(3) . .
C24 C23 C22 120.8(3) . .
C2 O8 C1 116.9(4) . .
O1 C2 O8 124.2(4) . .
O1 C2 C3 123.0(3) . .
O8 C2 C3 112.7(4) . .
O6 C28 O7 123.7(4) . .
O6 C28 C26 123.6(4) . .
O7 C28 C26 112.7(3) . .
N2 C19 C21 114.4(3) . .
N2 C19 C20 111.7(3) . .
C21 C19 C20 111.8(3) . .
C4 C3 C8 120.8(3) . .
C4 C3 C2 121.5(3) . .
C8 C3 C2 117.6(3) . .
C3 C4 C5 118.7(3) . .
C25 C26 C27 121.5(3) . .
C25 C26 C28 117.2(4) . .
C27 C26 C28 121.3(3) . .
C25 C24 C23 120.1(4) . .
C24 C25 C26 119.5(4) . .
C2S C1S C2S 60.5(10) . 8_665
C2S C1S C3S 108.2(7) . .
C2S C1S C3S 119.7(7) 8_665 .
C2S C1S C3S 119.7(7) . 8_665
C2S C1S C3S 108.2(7) 8_665 8_665
C3S C1S C3S 124.3(12) . 8_665
C1S C2S C2S 59.7(5) . 8_665

loop_
_geom_bond_atom_site_label_1
_geom_bond_atom_site_label_2
_geom_bond_distance
_geom_bond_site_symmetry_2
N4 C17 1.334(4) .
N4 C13 1.338(4) .
O5 C21 1.211(4) .
O2 C9 1.227(4) .
N6 C12 1.327(5) .
N6 C10 1.450(4) .
O3 C12 1.241(4) .
N2 C18 1.333(4) .
N2 C19 1.460(4) .
O4 C18 1.236(4) .
N1 C9 1.358(4) .
N1 C7 1.399(4) .
C9 C10 1.516(5) .
C17 C16 1.392(5) .
C17 C18 1.509(4) .
N3 C21 1.351(4) .
N3 C22 1.429(4) .
C27 C26 1.383(5) .
C27 C22 1.397(4) .
C12 C13 1.514(5) .
O7 C28 1.312(5) .
O7 C29 1.445(4) .
C14 C15 1.386(5) .
C14 C13 1.388(5) .
C22 C23 1.383(5) .
C21 C19 1.530(4) .
C10 C11 1.537(6) .
C15 C16 1.383(5) .
C5 C6 1.387(5) .
C5 C4 1.392(6) .
C6 C7 1.391(5) .
C7 C8 1.388(5) .
C8 C3 1.381(5) .
O1 C2 1.198(5) .
C23 C24 1.382(6) .
O8 C2 1.321(5) .
O8 C1 1.449(5) .
C2 C3 1.499(5) .
C28 O6 1.202(5) .
C28 C26 1.490(5) .
C19 C20 1.537(5) .
C3 C4 1.375(6) .
C26 C25 1.376(6) .
C24 C25 1.372(6) .
C3S C1S 1.433(12) .
C1S C2S 1.337(13) .
C1S C2S 1.337(13) 8_665
C1S C3S 1.433(12) 8_665
C2S C2S 1.348(19) 8_665
